data_7041789
loop_
_publ_author_name
'Malthus, Stuart J.'
'Wilson, Rajni K.'
'Vikas Aggarwal, A.'
'Cameron, Scott A.'
'Larsen, David S.'
'Brooker, Sally'

_publ_section_title
;
 Carbazole-based N4-donor Schiff base macrocycles: obtained metal free and
 as Cu(ii) and Ni(ii) complexes.
;
_journal_issue 10
_journal_name_full 'Dalton transactions (Cambridge, England : 2003)'
_journal_page_first 3141
_journal_page_last 3149
_journal_paper_doi 10.1039/c6dt04598g
_journal_volume 46
_journal_year 2017
_chemical_formula_sum 'C30 H43 Cu N4 O3.5'
_chemical_formula_weight 579.22
_chemical_name_systematic 'Cu(II) carbazole Schiff-base macrocycle'
_space_group_IT_number 14
_symmetry_cell_setting monoclinic
_symmetry_space_group_name_Hall '-P 2ybc'
_symmetry_space_group_name_H-M 'P 1 21/c 1'
_atom_sites_solution_hydrogens geom
_atom_sites_solution_primary direct
_atom_sites_solution_secondary difmap
_audit_creation_method SHELXL-97
_audit_update_record
;
2016-12-05 deposited with the CCDC.
2017-01-20 downloaded from the CCDC.
;
_cell_angle_alpha 90.00
_cell_angle_beta 98.699(2)
_cell_angle_gamma 90.00
_cell_formula_units_Z 4
_cell_length_a 15.2496(4)
_cell_length_b 16.9526(5)
_cell_length_c 11.4962(3)
_cell_measurement_reflns_used 8588
_cell_measurement_temperature 83(2)
_cell_measurement_theta_max 26.32
_cell_measurement_theta_min 2.40
_cell_volume 2937.81(14)
_computing_structure_refinement 'SHELXL-97 (Sheldrick, 1997)'
_computing_structure_solution 'SHELXS-97 (Sheldrick, 1990)'
_diffrn_ambient_temperature 83(2)
_diffrn_measured_fraction_theta_full 1.000
_diffrn_measured_fraction_theta_max 0.995
_diffrn_measurement_device_type 'Bruker Apex II area detector'
_diffrn_measurement_method 'CCD area detector'
_diffrn_radiation_monochromator graphite
_diffrn_radiation_source 'fine-focus sealed tube'
_diffrn_radiation_type MoK\a
_diffrn_radiation_wavelength 0.71073
_diffrn_reflns_av_R_equivalents 0.0458
_diffrn_reflns_av_sigmaI/netI 0.0267
_diffrn_reflns_limit_h_max 19
_diffrn_reflns_limit_h_min -19
_diffrn_reflns_limit_k_max 21
_diffrn_reflns_limit_k_min -21
_diffrn_reflns_limit_l_max 14
_diffrn_reflns_limit_l_min -14
_diffrn_reflns_number 58913
_diffrn_reflns_theta_full 26.00
_diffrn_reflns_theta_max 26.35
_diffrn_reflns_theta_min 1.81
_exptl_absorpt_coefficient_mu 0.782
_exptl_absorpt_correction_T_max 1.000
_exptl_absorpt_correction_T_min 0.847
_exptl_absorpt_correction_type multi-scan
_exptl_absorpt_process_details 'SCALE (Bruker AXS Inc.)'
_exptl_crystal_colour gold-brown
_exptl_crystal_density_diffrn 1.310
_exptl_crystal_density_method 'not measured'
_exptl_crystal_description wedge
_exptl_crystal_F_000 1232
_exptl_crystal_preparation ', redox'
_exptl_crystal_size_max 0.40
_exptl_crystal_size_mid 0.16
_exptl_crystal_size_min 0.08
_refine_diff_density_max 1.216
_refine_diff_density_min -0.566
_refine_diff_density_rms 0.075
_refine_ls_extinction_method none
_refine_ls_goodness_of_fit_ref 1.102
_refine_ls_hydrogen_treatment mixed
_refine_ls_matrix_type full
_refine_ls_number_parameters 386
_refine_ls_number_reflns 5978
_refine_ls_number_restraints 18
_refine_ls_restrained_S_all 1.114
_refine_ls_R_factor_all 0.0649
_refine_ls_R_factor_gt 0.0422
_refine_ls_shift/su_max 0.000
_refine_ls_shift/su_mean 0.000
_refine_ls_structure_factor_coef Fsqd
_refine_ls_weighting_details 'calc w=1/[\s^2^(Fo^2^)+(0.0509P)^2^+4.3417P] where P=(Fo^2^+2Fc^2^)/3'
_refine_ls_weighting_scheme calc
_refine_ls_wR_factor_gt 0.1042
_refine_ls_wR_factor_ref 0.1213
_reflns_number_gt 4737
_reflns_number_total 5978
_reflns_threshold_expression >2sigma(I)
_cod_data_source_file c6dt04598g2.cif
_cod_data_source_block ava53cu
_cod_depositor_comments
;
The following automatic conversions were performed:

'_symmetry_cell_setting' value 'Monoclinic' changed to 'monoclinic'
according to
/usr/data/users/saulius/crontab/automatic-downloads/rss-feeds/RSC/lib/dictionaries/cif_core.dic
dictionary named 'cif_core.dic' version 2.4.2 from 2011-04-26.

Automatic conversion script
Id: cif_fix_values 4268 2015-11-12 08:31:59Z antanas 

 Adding full bibliography for 7041789--7041790.cif.
;
_cod_original_sg_symbol_H-M P2(1)/c
_cod_original_formula_sum 'C30 H43 Cu N4 O3.50'
_cod_database_code 7041789

loop_
_symmetry_equiv_pos_as_xyz
'x, y, z'
'-x, y+1/2, -z+1/2'
'-x, -y, -z'
'x, -y-1/2, z-1/2'

loop_
_atom_site_label
_atom_site_type_symbol
_atom_site_fract_x
_atom_site_fract_y
_atom_site_fract_z
_atom_site_U_iso_or_equiv
_atom_site_adp_type
_atom_site_occupancy
_atom_site_symmetry_multiplicity
_atom_site_calc_flag
_atom_site_refinement_flags
_atom_site_disorder_assembly
_atom_site_disorder_group
Cu1 Cu 0.49572(2) 0.455326(19) 0.79504(3) 0.02061(11) Uani 1 1 d . . .
O1 O 0.53585(15) 0.42463(13) 0.60936(19) 0.0268(5) Uani 1 1 d . . .
H1A H 0.486(4) 0.427(3) 0.564(4) 0.076(16) Uiso 1 1 d . . .
H1B H 0.568(3) 0.458(2) 0.587(3) 0.044(11) Uiso 1 1 d . . .
N1 N 0.60512(15) 0.44938(13) 0.8926(2) 0.0220(5) Uani 1 1 d . . .
C1 C 0.65439(18) 0.58788(16) 0.8812(2) 0.0227(6) Uani 1 1 d . . .
C2 C 0.72598(19) 0.63874(16) 0.9148(2) 0.0243(6) Uani 1 1 d . . .
H2 H 0.7185 0.6934 0.8977 0.029 Uiso 1 1 calc R . .
C3 C 0.80842(18) 0.61241(16) 0.9727(2) 0.0228(6) Uani 1 1 d . . .
C4 C 0.81862(18) 0.53226(16) 1.0032(2) 0.0213(6) Uani 1 1 d . . .
H4 H 0.8738 0.5137 1.0432 0.026 Uiso 1 1 calc R . .
C5 C 0.74798(18) 0.47983(16) 0.9751(2) 0.0202(6) Uani 1 1 d . . .
C6 C 0.66712(18) 0.50783(16) 0.9117(2) 0.0215(6) Uani 1 1 d . . .
C11 C 0.88607(19) 0.66978(17) 1.0076(3) 0.0268(6) Uani 1 1 d D . .
C12 C 0.9729(2) 0.6337(2) 0.9812(5) 0.0580(12) Uani 1 1 d D . .
H12A H 0.9672 0.6210 0.8972 0.070 Uiso 1 1 calc R . .
H12B H 0.9858 0.5855 1.0275 0.070 Uiso 1 1 calc R . .
H12C H 1.0213 0.6716 1.0018 0.070 Uiso 1 1 calc R . .
C13 C 0.8940(3) 0.6865(2) 1.1395(3) 0.0528(11) Uani 1 1 d D . .
H13A H 0.9421 0.7244 1.1626 0.063 Uiso 1 1 calc R . .
H13B H 0.9070 0.6373 1.1835 0.063 Uiso 1 1 calc R . .
H13C H 0.8380 0.7086 1.1570 0.063 Uiso 1 1 calc R . .
C14 C 0.8712(2) 0.74862(19) 0.9442(3) 0.0418(8) Uani 1 1 d D . .
H14A H 0.8176 0.7736 0.9646 0.050 Uiso 1 1 calc R . .
H14B H 0.8640 0.7400 0.8590 0.050 Uiso 1 1 calc R . .
H14C H 0.9224 0.7830 0.9681 0.050 Uiso 1 1 calc R . .
C8 C 0.57068(18) 0.61675(16) 0.8191(3) 0.0244(6) Uani 1 1 d . . .
H8 H 0.5641 0.6719 0.8063 0.029 Uiso 1 1 calc R . .
N2 N 0.50501(15) 0.57172(14) 0.7805(2) 0.0226(5) Uani 1 1 d . . .
C9 C 0.42261(19) 0.60376(17) 0.7148(3) 0.0267(6) Uani 1 1 d . . .
H9A H 0.4260 0.6045 0.6295 0.032 Uiso 1 1 calc R . .
H9B H 0.4132 0.6584 0.7406 0.032 Uiso 1 1 calc R . .
C10 C 0.34628(19) 0.55092(17) 0.7392(3) 0.0284(6) Uani 1 1 d . . .
H10A H 0.3355 0.5584 0.8212 0.034 Uiso 1 1 calc R . .
H10B H 0.2914 0.5650 0.6856 0.034 Uiso 1 1 calc R . .
N3 N 0.37005(15) 0.46789(14) 0.7203(2) 0.0232(5) Uani 1 1 d . . .
H3 H 0.367(2) 0.462(2) 0.636(3) 0.042(10) Uiso 1 1 d . . .
C21 C 0.59988(18) 0.31105(16) 0.9602(2) 0.0208(6) Uani 1 1 d . . .
C22 C 0.64948(18) 0.25319(16) 1.0287(2) 0.0221(6) Uani 1 1 d . . .
H22 H 0.6221 0.2040 1.0402 0.026 Uiso 1 1 calc R . .
C23 C 0.73797(18) 0.26514(16) 1.0808(2) 0.0211(6) Uani 1 1 d . A .
C24 C 0.77847(18) 0.33769(16) 1.0651(2) 0.0207(6) Uani 1 1 d . . .
H24 H 0.8385 0.3462 1.0992 0.025 Uiso 1 1 calc R . .
C25 C 0.73143(17) 0.39759(15) 0.9999(2) 0.0196(5) Uani 1 1 d . . .
C26 C 0.64254(18) 0.38340(15) 0.9473(2) 0.0204(5) Uani 1 1 d . . .
C31 C 0.79135(19) 0.20128(17) 1.1552(3) 0.0297(7) Uani 1 1 d D . .
C32 C 0.8187(3) 0.2369(2) 1.2850(4) 0.0334(9) Uani 0.75 1 d PD A 1
H32A H 0.8533 0.1977 1.3351 0.040 Uiso 0.75 1 calc PR A 1
H32B H 0.7651 0.2501 1.3182 0.040 Uiso 0.75 1 calc PR A 1
H32C H 0.8545 0.2845 1.2808 0.040 Uiso 0.75 1 calc PR A 1
C33 C 0.8755(3) 0.1818(3) 1.1084(4) 0.0361(10) Uani 0.75 1 d PD A 1
H33A H 0.9081 0.1411 1.1578 0.043 Uiso 0.75 1 calc PR A 1
H33B H 0.9123 0.2293 1.1094 0.043 Uiso 0.75 1 calc PR A 1
H33C H 0.8612 0.1623 1.0275 0.043 Uiso 0.75 1 calc PR A 1
C34 C 0.7394(3) 0.1272(2) 1.1722(4) 0.0309(9) Uani 0.75 1 d PD A 1
H34A H 0.7242 0.1001 1.0966 0.037 Uiso 0.75 1 calc PR A 1
H34B H 0.6849 0.1413 1.2028 0.037 Uiso 0.75 1 calc PR A 1
H34C H 0.7755 0.0923 1.2282 0.037 Uiso 0.75 1 calc PR A 1
C35 C 0.7869(9) 0.1285(7) 1.0538(10) 0.0334(9) Uani 0.25 1 d PD A 2
H35A H 0.8187 0.0821 1.0892 0.040 Uiso 0.25 1 calc PR A 2
H35B H 0.8145 0.1467 0.9870 0.040 Uiso 0.25 1 calc PR A 2
H35C H 0.7248 0.1146 1.0264 0.040 Uiso 0.25 1 calc PR A 2
C36 C 0.7412(8) 0.1701(8) 1.2420(11) 0.0361(10) Uani 0.25 1 d PD A 2
H36A H 0.7748 0.1274 1.2857 0.043 Uiso 0.25 1 calc PR A 2
H36B H 0.6843 0.1496 1.2025 0.043 Uiso 0.25 1 calc PR A 2
H36C H 0.7304 0.2122 1.2966 0.043 Uiso 0.25 1 calc PR A 2
C37 C 0.8864(7) 0.2163(7) 1.1856(12) 0.0309(9) Uani 0.25 1 d PD A 2
H37A H 0.8957 0.2646 1.2328 0.037 Uiso 0.25 1 calc PR A 2
H37B H 0.9127 0.2226 1.1135 0.037 Uiso 0.25 1 calc PR A 2
H37C H 0.9146 0.1718 1.2311 0.037 Uiso 0.25 1 calc PR A 2
C28 C 0.50813(18) 0.29726(16) 0.9070(2) 0.0225(6) Uani 1 1 d . . .
H28 H 0.4806 0.2491 0.9235 0.027 Uiso 1 1 calc R . .
N4 N 0.46280(15) 0.34765(14) 0.8384(2) 0.0231(5) Uani 1 1 d . . .
C29 C 0.37140(18) 0.33010(17) 0.7821(3) 0.0281(6) Uani 1 1 d . . .
H29A H 0.3438 0.2912 0.8296 0.034 Uiso 1 1 calc R . .
H29B H 0.3718 0.3077 0.7026 0.034 Uiso 1 1 calc R . .
C30 C 0.31905(19) 0.40712(18) 0.7735(3) 0.0283(6) Uani 1 1 d . . .
H30A H 0.2605 0.3994 0.7243 0.034 Uiso 1 1 calc R . .
H30B H 0.3091 0.4241 0.8529 0.034 Uiso 1 1 calc R . .
O40 O 0.37401(14) 0.44830(12) 0.47339(18) 0.0306(5) Uani 1 1 d . . .
O41 O 0.34348(17) 0.31996(14) 0.4615(3) 0.0523(7) Uani 1 1 d . . .
C40 C 0.32458(19) 0.38952(17) 0.4387(3) 0.0271(6) Uani 1 1 d . . .
C41 C 0.2340(2) 0.4095(2) 0.3691(3) 0.0373(8) Uani 1 1 d . . .
H41A H 0.2075 0.3618 0.3303 0.045 Uiso 1 1 calc R . .
H41B H 0.2410 0.4494 0.3096 0.045 Uiso 1 1 calc R . .
H41C H 0.1952 0.4301 0.4227 0.045 Uiso 1 1 calc R . .
C50 C 0.0751(2) 0.5341(3) 0.6897(3) 0.135(3) Uani 0.50 1 d PR B 1
H50A H 0.1331 0.5602 0.6990 0.162 Uiso 0.50 1 calc PR C 1
H50B H 0.0739 0.4963 0.7539 0.162 Uiso 0.50 1 calc PR D 1
H50C H 0.0285 0.5737 0.6919 0.162 Uiso 0.50 1 calc PR E 1
C50A C 0.0751(2) 0.5341(3) 0.6897(3) 0.135(3) Uani 0.50 1 d P F 2
H50D H 0.0806 0.4804 0.7216 0.162 Uiso 0.50 1 calc PR F 2
H50E H 0.0623 0.5707 0.7510 0.162 Uiso 0.50 1 calc PR F 2
H50F H 0.1308 0.5494 0.6632 0.162 Uiso 0.50 1 calc PR F 2
C51 C 0.0618(7) 0.4979(6) 0.5915(7) 0.059(2) Uani 0.50 1 d P B 1
H51A H 0.0643 0.4415 0.6143 0.071 Uiso 0.50 1 calc PR B 1
H51B H 0.1169 0.5076 0.5579 0.071 Uiso 0.50 1 calc PR B 1
C53A C 0.0076(6) 0.5367(5) 0.5966(7) 0.0459(17) Uani 0.50 1 d P F 2
H53A H -0.0465 0.5232 0.6303 0.055 Uiso 0.50 1 calc PR F 2
H53B H 0.0016 0.5931 0.5747 0.055 Uiso 0.50 1 calc PR F 2
O52 O 0.0000 0.5000 0.5000 0.0635(12) Uani 1 2 d S . .

loop_
_atom_site_aniso_label
_atom_site_aniso_U_11
_atom_site_aniso_U_22
_atom_site_aniso_U_33
_atom_site_aniso_U_23
_atom_site_aniso_U_13
_atom_site_aniso_U_12
Cu1 0.01862(18) 0.01858(18) 0.02311(18) -0.00072(14) -0.00179(12) -0.00054(13)
O1 0.0241(11) 0.0291(11) 0.0275(11) 0.0015(9) 0.0043(9) -0.0010(9)
N1 0.0212(12) 0.0176(11) 0.0259(12) 0.0000(9) -0.0009(9) -0.0015(9)
C1 0.0241(14) 0.0208(14) 0.0225(14) 0.0013(11) 0.0017(11) 0.0006(11)
C2 0.0284(15) 0.0167(13) 0.0272(15) 0.0026(11) 0.0025(12) -0.0018(11)
C3 0.0236(14) 0.0213(14) 0.0236(14) -0.0017(11) 0.0037(11) -0.0040(11)
C4 0.0189(13) 0.0236(14) 0.0214(13) -0.0005(11) 0.0029(10) -0.0011(11)
C5 0.0217(13) 0.0183(13) 0.0204(13) -0.0007(10) 0.0019(11) -0.0007(10)
C6 0.0227(14) 0.0188(13) 0.0219(14) -0.0007(11) -0.0001(11) -0.0017(11)
C11 0.0241(14) 0.0228(14) 0.0331(16) 0.0016(12) 0.0033(12) -0.0071(12)
C12 0.0317(19) 0.0353(19) 0.111(4) -0.008(2) 0.025(2) -0.0128(16)
C13 0.059(2) 0.060(2) 0.0357(19) -0.0017(17) -0.0041(17) -0.037(2)
C14 0.041(2) 0.0318(18) 0.049(2) 0.0082(15) -0.0041(16) -0.0161(15)
C8 0.0257(15) 0.0183(13) 0.0276(15) 0.0023(11) -0.0010(12) 0.0016(11)
N2 0.0219(12) 0.0223(12) 0.0230(12) 0.0003(9) 0.0011(10) 0.0030(9)
C9 0.0256(15) 0.0233(14) 0.0299(15) 0.0005(12) 0.0004(12) 0.0063(12)
C10 0.0215(14) 0.0278(16) 0.0356(17) -0.0026(13) 0.0032(12) 0.0065(12)
N3 0.0210(12) 0.0245(12) 0.0237(12) -0.0011(10) 0.0018(9) 0.0023(9)
C21 0.0211(14) 0.0189(13) 0.0216(13) -0.0011(11) 0.0002(11) -0.0014(10)
C22 0.0252(14) 0.0166(13) 0.0240(14) -0.0011(11) 0.0024(11) -0.0026(11)
C23 0.0224(14) 0.0189(13) 0.0219(14) 0.0002(11) 0.0032(11) 0.0004(11)
C24 0.0181(13) 0.0211(13) 0.0226(14) -0.0020(11) 0.0022(10) 0.0001(10)
C25 0.0191(13) 0.0187(13) 0.0210(13) -0.0023(10) 0.0026(10) -0.0016(10)
C26 0.0203(13) 0.0178(13) 0.0221(14) -0.0019(10) -0.0001(11) 0.0004(10)
C31 0.0244(15) 0.0227(15) 0.0408(18) 0.0115(13) 0.0013(13) 0.0003(12)
C32 0.037(2) 0.030(2) 0.030(2) 0.0086(16) -0.0058(17) -0.0036(17)
C33 0.032(2) 0.031(2) 0.045(3) 0.0135(19) 0.0050(18) 0.0092(17)
C34 0.0258(19) 0.0256(19) 0.038(2) 0.0123(17) -0.0042(16) -0.0019(15)
C35 0.037(2) 0.030(2) 0.030(2) 0.0086(16) -0.0058(17) -0.0036(17)
C36 0.032(2) 0.031(2) 0.045(3) 0.0135(19) 0.0050(18) 0.0092(17)
C37 0.0258(19) 0.0256(19) 0.038(2) 0.0123(17) -0.0042(16) -0.0019(15)
C28 0.0234(14) 0.0180(13) 0.0254(14) -0.0040(11) 0.0018(11) -0.0028(11)
N4 0.0203(11) 0.0210(12) 0.0266(12) -0.0022(10) -0.0009(9) -0.0046(9)
C29 0.0208(14) 0.0246(15) 0.0365(17) -0.0005(12) -0.0035(12) -0.0045(12)
C30 0.0187(14) 0.0317(16) 0.0344(16) 0.0006(13) 0.0037(12) -0.0001(12)
O40 0.0303(11) 0.0333(12) 0.0265(11) -0.0003(9) -0.0009(9) -0.0108(9)
O41 0.0404(14) 0.0289(13) 0.083(2) -0.0098(13) -0.0058(13) 0.0045(11)
C40 0.0278(15) 0.0277(16) 0.0264(15) -0.0069(12) 0.0062(12) -0.0028(12)
C41 0.0330(17) 0.0342(18) 0.0422(19) -0.0011(15) -0.0027(14) -0.0060(14)
C50 0.217(9) 0.099(5) 0.068(4) 0.027(3) -0.045(5) -0.076(5)
C50A 0.217(9) 0.099(5) 0.068(4) 0.027(3) -0.045(5) -0.076(5)
C51 0.077(6) 0.054(5) 0.037(4) 0.002(4) -0.020(4) -0.009(5)
C53A 0.046(4) 0.050(5) 0.038(4) -0.005(4) -0.004(3) 0.000(4)
O52 0.089(3) 0.050(2) 0.044(2) 0.0118(19) -0.016(2) -0.022(2)

loop_
_atom_type_symbol
_atom_type_description
_atom_type_scat_dispersion_real
_atom_type_scat_dispersion_imag
_atom_type_scat_source
C C 0.0033 0.0016 'International Tables Vol C Tables 4.2.6.8 and 6.1.1.4'
H H 0.0000 0.0000 'International Tables Vol C Tables 4.2.6.8 and 6.1.1.4'
N N 0.0061 0.0033 'International Tables Vol C Tables 4.2.6.8 and 6.1.1.4'
O O 0.0106 0.0060 'International Tables Vol C Tables 4.2.6.8 and 6.1.1.4'
Cu Cu 0.3201 1.2651 'International Tables Vol C Tables 4.2.6.8 and 6.1.1.4'

loop_
_geom_angle_atom_site_label_1
_geom_angle_atom_site_label_2
_geom_angle_atom_site_label_3
_geom_angle
_geom_angle_site_symmetry_1
_geom_angle_site_symmetry_3
_geom_angle_publ_flag
N1 Cu1 N4 92.10(9) . . y
N1 Cu1 N2 92.04(9) . . y
N4 Cu1 N2 164.19(10) . . y
N1 Cu1 N3 168.53(10) . . y
N4 Cu1 N3 86.72(10) . . y
N2 Cu1 N3 86.19(9) . . y
N1 Cu1 O1 101.59(9) . . y
N4 Cu1 O1 97.73(9) . . y
N2 Cu1 O1 96.37(9) . . y
N3 Cu1 O1 89.87(9) . . y
Cu1 O1 H1A 102(3) . . ?
Cu1 O1 H1B 112(3) . . ?
H1A O1 H1B 108(4) . . ?
C6 N1 C26 106.8(2) . . ?
C6 N1 Cu1 126.29(19) . . ?
C26 N1 Cu1 126.46(18) . . ?
C2 C1 C6 116.9(2) . . ?
C2 C1 C8 121.3(3) . . ?
C6 C1 C8 121.7(3) . . ?
C1 C2 C3 122.7(3) . . ?
C1 C2 H2 118.6 . . ?
C3 C2 H2 118.6 . . ?
C2 C3 C4 118.9(2) . . ?
C2 C3 C11 121.5(2) . . ?
C4 C3 C11 119.6(2) . . ?
C5 C4 C3 120.3(3) . . ?
C5 C4 H4 119.8 . . ?
C3 C4 H4 119.8 . . ?
C4 C5 C6 119.2(2) . . ?
C4 C5 C25 135.7(3) . . ?
C6 C5 C25 105.0(2) . . ?
N1 C6 C1 126.4(3) . . ?
N1 C6 C5 111.6(2) . . ?
C1 C6 C5 121.9(2) . . ?
C14 C11 C13 107.2(3) . . ?
C14 C11 C12 109.0(3) . . ?
C13 C11 C12 109.3(3) . . ?
C14 C11 C3 112.1(2) . . ?
C13 C11 C3 108.6(2) . . ?
C12 C11 C3 110.5(3) . . ?
C11 C12 H12A 109.5 . . ?
C11 C12 H12B 109.5 . . ?
H12A C12 H12B 109.5 . . ?
C11 C12 H12C 109.5 . . ?
H12A C12 H12C 109.5 . . ?
H12B C12 H12C 109.5 . . ?
C11 C13 H13A 109.5 . . ?
C11 C13 H13B 109.5 . . ?
H13A C13 H13B 109.5 . . ?
C11 C13 H13C 109.5 . . ?
H13A C13 H13C 109.5 . . ?
H13B C13 H13C 109.5 . . ?
C11 C14 H14A 109.5 . . ?
C11 C14 H14B 109.5 . . ?
H14A C14 H14B 109.5 . . ?
C11 C14 H14C 109.5 . . ?
H14A C14 H14C 109.5 . . ?
H14B C14 H14C 109.5 . . ?
N2 C8 C1 123.5(3) . . ?
N2 C8 H8 118.2 . . ?
C1 C8 H8 118.2 . . ?
C8 N2 C9 121.3(2) . . ?
C8 N2 Cu1 128.5(2) . . ?
C9 N2 Cu1 110.13(17) . . ?
N2 C9 C10 107.8(2) . . ?
N2 C9 H9A 110.1 . . ?
C10 C9 H9A 110.1 . . ?
N2 C9 H9B 110.1 . . ?
C10 C9 H9B 110.1 . . ?
H9A C9 H9B 108.5 . . ?
N3 C10 C9 108.7(2) . . ?
N3 C10 H10A 109.9 . . ?
C9 C10 H10A 109.9 . . ?
N3 C10 H10B 109.9 . . ?
C9 C10 H10B 109.9 . . ?
H10A C10 H10B 108.3 . . ?
C10 N3 C30 116.6(2) . . ?
C10 N3 Cu1 106.28(17) . . ?
C30 N3 Cu1 106.24(17) . . ?
C10 N3 H3 106(2) . . ?
C30 N3 H3 113(2) . . ?
Cu1 N3 H3 109(2) . . ?
C22 C21 C26 116.7(2) . . ?
C22 C21 C28 121.6(2) . . ?
C26 C21 C28 121.7(2) . . ?
C21 C22 C23 122.6(2) . . ?
C21 C22 H22 118.7 . . ?
C23 C22 H22 118.7 . . ?
C24 C23 C22 119.0(2) . . ?
C24 C23 C31 119.0(2) . . ?
C22 C23 C31 122.0(2) . . ?
C25 C24 C23 120.5(2) . . ?
C25 C24 H24 119.7 . . ?
C23 C24 H24 119.7 . . ?
C24 C25 C26 119.1(2) . . ?
C24 C25 C5 135.5(2) . . ?
C26 C25 C5 105.2(2) . . ?
N1 C26 C21 126.5(2) . . ?
N1 C26 C25 111.3(2) . . ?
C21 C26 C25 122.0(2) . . ?
C36 C31 C37 120.5(7) . . ?
C36 C31 C33 137.5(6) . . ?
C37 C31 C33 41.7(5) . . ?
C36 C31 C34 42.7(6) . . ?
C37 C31 C34 129.3(5) . . ?
C33 C31 C34 110.9(3) . . ?
C36 C31 C23 110.5(5) . . ?
C37 C31 C23 115.7(5) . . ?
C33 C31 C23 111.5(3) . . ?
C34 C31 C23 114.4(3) . . ?
C36 C31 C32 65.6(6) . . ?
C37 C31 C32 66.6(6) . . ?
C33 C31 C32 107.4(3) . . ?
C34 C31 C32 105.0(3) . . ?
C23 C31 C32 107.1(3) . . ?
C36 C31 C35 103.8(7) . . ?
C37 C31 C35 103.1(7) . . ?
C33 C31 C35 62.6(5) . . ?
C34 C31 C35 61.1(5) . . ?
C23 C31 C35 99.7(5) . . ?
C32 C31 C35 153.2(5) . . ?
C31 C32 H32A 109.5 . . ?
C31 C32 H32B 109.5 . . ?
C31 C32 H32C 109.5 . . ?
C31 C33 H33A 109.5 . . ?
C31 C33 H33B 109.5 . . ?
C31 C33 H33C 109.5 . . ?
C31 C34 H34A 109.5 . . ?
C31 C34 H34B 109.5 . . ?
C31 C34 H34C 109.5 . . ?
C31 C35 H35A 109.5 . . ?
C31 C35 H35B 109.5 . . ?
H35A C35 H35B 109.5 . . ?
C31 C35 H35C 109.5 . . ?
H35A C35 H35C 109.5 . . ?
H35B C35 H35C 109.5 . . ?
C31 C36 H36A 109.5 . . ?
C31 C36 H36B 109.5 . . ?
H36A C36 H36B 109.5 . . ?
C31 C36 H36C 109.5 . . ?
H36A C36 H36C 109.5 . . ?
H36B C36 H36C 109.5 . . ?
C31 C37 H37A 109.5 . . ?
C31 C37 H37B 109.5 . . ?
H37A C37 H37B 109.5 . . ?
C31 C37 H37C 109.5 . . ?
H37A C37 H37C 109.5 . . ?
H37B C37 H37C 109.5 . . ?
N4 C28 C21 122.8(2) . . ?
N4 C28 H28 118.6 . . ?
C21 C28 H28 118.6 . . ?
C28 N4 C29 121.2(2) . . ?
C28 N4 Cu1 129.23(19) . . ?
C29 N4 Cu1 109.56(17) . . ?
N4 C29 C30 107.8(2) . . ?
N4 C29 H29A 110.1 . . ?
C30 C29 H29A 110.1 . . ?
N4 C29 H29B 110.1 . . ?
C30 C29 H29B 110.1 . . ?
H29A C29 H29B 108.5 . . ?
N3 C30 C29 108.7(2) . . ?
N3 C30 H30A 110.0 . . ?
C29 C30 H30A 110.0 . . ?
N3 C30 H30B 110.0 . . ?
C29 C30 H30B 110.0 . . ?
H30A C30 H30B 108.3 . . ?
O41 C40 O40 124.9(3) . . ?
O41 C40 C41 119.2(3) . . ?
O40 C40 C41 115.8(3) . . ?
C40 C41 H41A 109.5 . . ?
C40 C41 H41B 109.5 . . ?
H41A C41 H41B 109.5 . . ?
C40 C41 H41C 109.5 . . ?
H41A C41 H41C 109.5 . . ?
H41B C41 H41C 109.5 . . ?
C51 C50 H50A 109.5 . . ?
C51 C50 H50B 109.5 . . ?
H50A C50 H50B 109.5 . . ?
C51 C50 H50C 109.5 . . ?
H50A C50 H50C 109.5 . . ?
H50B C50 H50C 109.5 . . ?
C50 C51 O52 134.5(9) . . ?
C50 C51 H51A 103.6 . . ?
O52 C51 H51A 103.6 . . ?
C50 C51 H51B 103.6 . . ?
O52 C51 H51B 103.6 . . ?
H51A C51 H51B 105.3 . . ?
O52 C53A H53A 105.0 . . ?
O52 C53A H53B 105.0 . . ?
H53A C53A H53B 105.9 . . ?
C53A O52 C53A 179.999(2) . 3_566 ?
C53A O52 C51 49.1(5) . . ?
C53A O52 C51 130.9(5) 3_566 . ?
C53A O52 C51 130.9(5) . 3_566 ?
C53A O52 C51 49.1(5) 3_566 3_566 ?
C51 O52 C51 180.0(7) . 3_566 ?

loop_
_geom_bond_atom_site_label_1
_geom_bond_atom_site_label_2
_geom_bond_distance
_geom_bond_site_symmetry_2
_geom_bond_publ_flag
Cu1 N1 1.867(2) . y
Cu1 N4 1.977(2) . y
Cu1 N2 1.987(2) . y
Cu1 N3 1.989(2) . y
Cu1 O1 2.366(2) . y
O1 H1A 0.85(5) . ?
O1 H1B 0.81(4) . ?
N1 C6 1.364(3) . ?
N1 C26 1.365(3) . ?
C1 C2 1.399(4) . ?
C1 C6 1.408(4) . ?
C1 C8 1.450(4) . ?
C2 C3 1.403(4) . ?
C2 H2 0.9500 . ?
C3 C4 1.406(4) . ?
C3 C11 1.538(4) . ?
C4 C5 1.396(4) . ?
C4 H4 0.9500 . ?
C5 C6 1.416(4) . ?
C5 C25 1.453(4) . ?
C11 C14 1.523(4) . ?
C11 C13 1.529(4) . ?
C11 C12 1.531(5) . ?
C12 H12A 0.9800 . ?
C12 H12B 0.9800 . ?
C12 H12C 0.9800 . ?
C13 H13A 0.9800 . ?
C13 H13B 0.9800 . ?
C13 H13C 0.9800 . ?
C14 H14A 0.9800 . ?
C14 H14B 0.9800 . ?
C14 H14C 0.9800 . ?
C8 N2 1.284(4) . ?
C8 H8 0.9500 . ?
N2 C9 1.469(3) . ?
C9 C10 1.528(4) . ?
C9 H9A 0.9900 . ?
C9 H9B 0.9900 . ?
C10 N3 1.478(4) . ?
C10 H10A 0.9900 . ?
C10 H10B 0.9900 . ?
N3 C30 1.478(4) . ?
N3 H3 0.96(4) . ?
C21 C22 1.405(4) . ?
C21 C26 1.407(4) . ?
C21 C28 1.459(4) . ?
C22 C23 1.406(4) . ?
C22 H22 0.9500 . ?
C23 C24 1.400(4) . ?
C23 C31 1.535(4) . ?
C24 C25 1.395(4) . ?
C24 H24 0.9500 . ?
C25 C26 1.419(4) . ?
C31 C36 1.447(10) . ?
C31 C37 1.461(10) . ?
C31 C33 1.501(5) . ?
C31 C34 1.513(4) . ?
C31 C32 1.605(5) . ?
C31 C35 1.692(10) . ?
C32 H32A 0.9800 . ?
C32 H32B 0.9800 . ?
C32 H32C 0.9800 . ?
C33 H33A 0.9800 . ?
C33 H33B 0.9800 . ?
C33 H33C 0.9800 . ?
C34 H34A 0.9800 . ?
C34 H34B 0.9800 . ?
C34 H34C 0.9800 . ?
C35 H35A 0.9800 . ?
C35 H35B 0.9800 . ?
C35 H35C 0.9800 . ?
C36 H36A 0.9800 . ?
C36 H36B 0.9800 . ?
C36 H36C 0.9800 . ?
C37 H37A 0.9800 . ?
C37 H37B 0.9800 . ?
C37 H37C 0.9800 . ?
C28 N4 1.290(4) . ?
C28 H28 0.9500 . ?
N4 C29 1.475(3) . ?
C29 C30 1.526(4) . ?
C29 H29A 0.9900 . ?
C29 H29B 0.9900 . ?
C30 H30A 0.9900 . ?
C30 H30B 0.9900 . ?
O40 C40 1.276(3) . ?
O41 C40 1.233(4) . ?
C40 C41 1.526(4) . ?
C41 H41A 0.9800 . ?
C41 H41B 0.9800 . ?
C41 H41C 0.9800 . ?
C50 C51 1.275(9) . ?
C50 H50A 0.9800 . ?
C50 H50B 0.9800 . ?
C50 H50C 0.9800 . ?
C51 O52 1.302(8) . ?
C51 H51A 0.9900 . ?
C51 H51B 0.9900 . ?
C53A O52 1.263(8) . ?
C53A H53A 0.9900 . ?
C53A H53B 0.9900 . ?
O52 C53A 1.263(8) 3_566 ?
O52 C51 1.302(8) 3_566 ?

loop_
_geom_hbond_atom_site_label_D
_geom_hbond_atom_site_label_H
_geom_hbond_atom_site_label_A
_geom_hbond_distance_DH
_geom_hbond_distance_HA
_geom_hbond_distance_DA
_geom_hbond_angle_DHA
_geom_hbond_site_symmetry_A
N3 H3 O40 0.96(4) 1.91(4) 2.868(3) 173(3) .
O1 H1A O40 0.85(5) 1.90(5) 2.744(3) 171(5) .
O1 H1B O40 0.81(4) 1.99(4) 2.798(3) 170(4) 3_666

loop_
_geom_torsion_atom_site_label_1
_geom_torsion_atom_site_label_2
_geom_torsion_atom_site_label_3
_geom_torsion_atom_site_label_4
_geom_torsion
_geom_torsion_site_symmetry_4
N4 Cu1 N1 C6 -177.6(2) .
N2 Cu1 N1 C6 -12.9(2) .
N3 Cu1 N1 C6 -93.8(5) .
O1 Cu1 N1 C6 84.1(2) .
N4 Cu1 N1 C26 10.6(2) .
N2 Cu1 N1 C26 175.3(2) .
N3 Cu1 N1 C26 94.5(5) .
O1 Cu1 N1 C26 -87.7(2) .
C6 C1 C2 C3 2.2(4) .
C8 C1 C2 C3 -178.6(3) .
C1 C2 C3 C4 -3.0(4) .
C1 C2 C3 C11 179.6(3) .
C2 C3 C4 C5 0.7(4) .
C11 C3 C4 C5 178.2(2) .
C3 C4 C5 C6 2.3(4) .
C3 C4 C5 C25 -173.7(3) .
C26 N1 C6 C1 -173.4(3) .
Cu1 N1 C6 C1 13.5(4) .
C26 N1 C6 C5 2.7(3) .
Cu1 N1 C6 C5 -170.42(19) .
C2 C1 C6 N1 176.6(3) .
C8 C1 C6 N1 -2.6(4) .
C2 C1 C6 C5 1.0(4) .
C8 C1 C6 C5 -178.3(3) .
C4 C5 C6 N1 -179.4(2) .
C25 C5 C6 N1 -2.3(3) .
C4 C5 C6 C1 -3.2(4) .
C25 C5 C6 C1 174.0(3) .
C2 C3 C11 C14 -15.8(4) .
C4 C3 C11 C14 166.8(3) .
C2 C3 C11 C13 102.5(3) .
C4 C3 C11 C13 -74.9(4) .
C2 C3 C11 C12 -137.6(3) .
C4 C3 C11 C12 45.0(4) .
C2 C1 C8 N2 175.7(3) .
C6 C1 C8 N2 -5.0(4) .
C1 C8 N2 C9 -178.1(3) .
C1 C8 N2 Cu1 1.4(4) .
N1 Cu1 N2 C8 6.1(3) .
N4 Cu1 N2 C8 111.2(4) .
N3 Cu1 N2 C8 174.7(3) .
O1 Cu1 N2 C8 -95.8(3) .
N1 Cu1 N2 C9 -174.41(19) .
N4 Cu1 N2 C9 -69.3(4) .
N3 Cu1 N2 C9 -5.75(19) .
O1 Cu1 N2 C9 83.69(18) .
C8 N2 C9 C10 -149.7(3) .
Cu1 N2 C9 C10 30.7(3) .
N2 C9 C10 N3 -49.6(3) .
C9 C10 N3 C30 161.7(2) .
C9 C10 N3 Cu1 43.5(3) .
N1 Cu1 N3 C10 60.2(6) .
N4 Cu1 N3 C10 144.63(19) .
N2 Cu1 N3 C10 -21.23(19) .
O1 Cu1 N3 C10 -117.62(19) .
N1 Cu1 N3 C30 -64.5(5) .
N4 Cu1 N3 C30 19.85(18) .
N2 Cu1 N3 C30 -146.01(19) .
O1 Cu1 N3 C30 117.59(18) .
C26 C21 C22 C23 -1.2(4) .
C28 C21 C22 C23 180.0(3) .
C21 C22 C23 C24 0.6(4) .
C21 C22 C23 C31 -179.9(3) .
C22 C23 C24 C25 0.7(4) .
C31 C23 C24 C25 -178.8(3) .
C23 C24 C25 C26 -1.4(4) .
C23 C24 C25 C5 173.1(3) .
C4 C5 C25 C24 2.4(6) .
C6 C5 C25 C24 -174.0(3) .
C4 C5 C25 C26 177.4(3) .
C6 C5 C25 C26 1.0(3) .
C6 N1 C26 C21 173.5(3) .
Cu1 N1 C26 C21 -13.4(4) .
C6 N1 C26 C25 -2.0(3) .
Cu1 N1 C26 C25 171.09(19) .
C22 C21 C26 N1 -174.7(3) .
C28 C21 C26 N1 4.2(4) .
C22 C21 C26 C25 0.4(4) .
C28 C21 C26 C25 179.3(3) .
C24 C25 C26 N1 176.6(2) .
C5 C25 C26 N1 0.6(3) .
C24 C25 C26 C21 0.8(4) .
C5 C25 C26 C21 -175.2(3) .
C24 C23 C31 C36 130.3(7) .
C22 C23 C31 C36 -49.3(7) .
C24 C23 C31 C37 -11.2(7) .
C22 C23 C31 C37 169.3(7) .
C24 C23 C31 C33 -56.7(4) .
C22 C23 C31 C33 123.8(3) .
C24 C23 C31 C34 176.5(3) .
C22 C23 C31 C34 -3.0(4) .
C24 C23 C31 C32 60.6(3) .
C22 C23 C31 C32 -118.9(3) .
C24 C23 C31 C35 -120.9(5) .
C22 C23 C31 C35 59.6(5) .
C22 C21 C28 N4 -176.0(3) .
C26 C21 C28 N4 5.2(4) .
C21 C28 N4 C29 177.3(3) .
C21 C28 N4 Cu1 -4.9(4) .
N1 Cu1 N4 C28 -2.0(3) .
N2 Cu1 N4 C28 -107.1(4) .
N3 Cu1 N4 C28 -170.6(3) .
O1 Cu1 N4 C28 100.0(3) .
N1 Cu1 N4 C29 175.94(19) .
N2 Cu1 N4 C29 70.8(4) .
N3 Cu1 N4 C29 7.36(19) .
O1 Cu1 N4 C29 -82.07(19) .
C28 N4 C29 C30 145.9(3) .
Cu1 N4 C29 C30 -32.3(3) .
C10 N3 C30 C29 -160.8(2) .
Cu1 N3 C30 C29 -42.6(3) .
N4 C29 C30 N3 50.1(3) .
C50 C51 O52 C53A -2.1(9) .
C50 C51 O52 C53A 177.9(9) 3_566
C50 C51 O52 C51 -122(5) 3_566
